data_4316170
loop_
_publ_author_name
'Thi Le Anh Nguyen'
'Rezan Demir-Cakan'
'Thomas Devic'
'Mathieu Morcrette'
'Tim Ahnfeldt'
'Pascale Auban-Senzier'
'Norbert Stock'
'Anne-Marie Goncalves'
'Yaroslav Filinchuk'
'Jean-Marie Tarascon'
'G\'erard F\'erey'

_publ_section_title
;
 3-D Coordination Polymers Based on the Tetrathiafulvalenetetracarboxylate
 (TTF-TC) Derivative: Synthesis, Characterization, and Oxidation Issues
;
_journal_name_full 'Inorganic Chemistry'
_journal_page_first 7135
_journal_page_last 7143
_journal_paper_doi 10.1021/ic100950n
_journal_volume 49
_journal_year 2010
_chemical_formula_moiety C10H2Cs2O8S4
_chemical_formula_sum 'C10 H2 Cs2 O8 S4'
_chemical_formula_weight 644.18
_chemical_name_common CS2(TTF-TC)H2
_chemical_name_systematic
;
dicesiumtetrathiafulvalenedicarboxylic)dicarboxylate
;
_space_group_IT_number 12
_symmetry_cell_setting monoclinic
_symmetry_space_group_name_Hall '-C 2y'
_symmetry_space_group_name_H-M 'C 1 2/m 1'
_atom_sites_solution_hydrogens geom
_atom_sites_solution_primary direct
_atom_sites_solution_secondary difmap
_audit_creation_method SHELXL-97
_cell_angle_alpha 90.00
_cell_angle_beta 123.390(4)
_cell_angle_gamma 90.00
_cell_formula_units_Z 2
_cell_length_a 9.992(3)
_cell_length_b 16.770(4)
_cell_length_c 5.9356(15)
_cell_measurement_reflns_used 2143
_cell_measurement_temperature 293(2)
_cell_measurement_theta_max 28.30
_cell_measurement_theta_min 2.43
_cell_volume 830.4(4)
_computing_cell_refinement SAINT
_computing_data_collection SAINT
_computing_data_reduction SAINT
_computing_structure_refinement 'SHELXL-97 (Sheldrick, 1997)'
_computing_structure_solution 'SHELXS-97 (Sheldrick, 1997)'
_diffrn_ambient_temperature 293(2)
_diffrn_measured_fraction_theta_full 0.996
_diffrn_measured_fraction_theta_max 0.996
_diffrn_measurement_device_type 'CCD area detector'
_diffrn_measurement_method 'phi and omega scans'
_diffrn_radiation_monochromator graphite
_diffrn_radiation_source 'fine-focus sealed tube'
_diffrn_radiation_type MoK\a
_diffrn_radiation_wavelength 0.71073
_diffrn_reflns_av_R_equivalents 0.0364
_diffrn_reflns_av_sigmaI/netI 0.0398
_diffrn_reflns_limit_h_max 13
_diffrn_reflns_limit_h_min -6
_diffrn_reflns_limit_k_max 22
_diffrn_reflns_limit_k_min -22
_diffrn_reflns_limit_l_max 7
_diffrn_reflns_limit_l_min -7
_diffrn_reflns_number 2874
_diffrn_reflns_theta_full 28.30
_diffrn_reflns_theta_max 28.30
_diffrn_reflns_theta_min 2.43
_exptl_absorpt_coefficient_mu 4.929
_exptl_absorpt_correction_T_max 0.8272
_exptl_absorpt_correction_T_min 0.3195
_exptl_absorpt_correction_type multi-scan
_exptl_absorpt_process_details SADABS
_exptl_crystal_colour red
_exptl_crystal_density_diffrn 2.576
_exptl_crystal_density_method 'not measured'
_exptl_crystal_description platelet
_exptl_crystal_F_000 600
_exptl_crystal_size_max 0.30
_exptl_crystal_size_mid 0.20
_exptl_crystal_size_min 0.04
_refine_diff_density_max 0.992
_refine_diff_density_min -1.102
_refine_diff_density_rms 0.139
_refine_ls_extinction_method none
_refine_ls_goodness_of_fit_ref 1.164
_refine_ls_hydrogen_treatment mixed
_refine_ls_matrix_type full
_refine_ls_number_parameters 60
_refine_ls_number_reflns 1060
_refine_ls_number_restraints 1
_refine_ls_restrained_S_all 1.164
_refine_ls_R_factor_all 0.0498
_refine_ls_R_factor_gt 0.0443
_refine_ls_shift/su_max 0.000
_refine_ls_shift/su_mean 0.000
_refine_ls_structure_factor_coef Fsqd
_refine_ls_weighting_details 'calc w=1/[\s^2^(Fo^2^)+(0.0275P)^2^+5.4047P] where P=(Fo^2^+2Fc^2^)/3'
_refine_ls_weighting_scheme calc
_refine_ls_wR_factor_gt 0.0906
_refine_ls_wR_factor_ref 0.0926
_reflns_number_gt 960
_reflns_number_total 1060
_reflns_threshold_expression >2sigma(I)
_cod_data_source_file ic100950n_si_001_4.cif
_cod_data_source_block MIL134Cs
_cod_database_code 4316170

loop_
_symmetry_equiv_pos_as_xyz
'x, y, z'
'-x, y, -z'
'x+1/2, y+1/2, z'
'-x+1/2, y+1/2, -z'
'-x, -y, -z'
'x, -y, z'
'-x+1/2, -y+1/2, -z'
'x+1/2, -y+1/2, z'

loop_
_atom_site_label
_atom_site_type_symbol
_atom_site_fract_x
_atom_site_fract_y
_atom_site_fract_z
_atom_site_U_iso_or_equiv
_atom_site_adp_type
_atom_site_occupancy
_atom_site_symmetry_multiplicity
_atom_site_calc_flag
_atom_site_refinement_flags
_atom_site_disorder_assembly
_atom_site_disorder_group
Cs1 Cs 0.0000 0.21524(3) 0.5000 0.0430(2) Uani 1 2 d S . .
S1 S 0.11951(17) 0.41187(8) 0.3256(3) 0.0342(3) Uani 1 1 d . . .
O1 O 0.2914(6) 0.3299(3) 0.8106(9) 0.0537(12) Uani 1 1 d . . .
C3 C 0.3062(7) 0.4006(3) 0.8681(11) 0.0373(12) Uani 1 1 d . . .
O2 O 0.3840(6) 0.4282(3) 1.1104(8) 0.0458(10) Uani 1 1 d D . .
C1 C 0.0504(9) 0.5000 0.1373(15) 0.0298(14) Uani 1 2 d S . .
C2 C 0.2255(6) 0.4598(3) 0.6383(10) 0.0291(10) Uani 1 1 d . . .
H2 H 0.391(13) 0.4819(13) 1.12(2) 0.044 Uiso 0.50 1 d PD . .

loop_
_atom_site_aniso_label
_atom_site_aniso_U_11
_atom_site_aniso_U_22
_atom_site_aniso_U_33
_atom_site_aniso_U_23
_atom_site_aniso_U_13
_atom_site_aniso_U_12
Cs1 0.0427(3) 0.0266(3) 0.0488(3) 0.000 0.0183(2) 0.000
S1 0.0413(7) 0.0272(6) 0.0319(6) 0.0000(5) 0.0187(6) -0.0002(5)
O1 0.055(3) 0.035(2) 0.051(3) 0.0066(19) 0.016(2) -0.004(2)
C3 0.032(3) 0.035(3) 0.041(3) 0.009(2) 0.018(2) 0.003(2)
O2 0.051(3) 0.045(2) 0.034(2) 0.0070(18) 0.0188(19) 0.001(2)
C1 0.033(4) 0.025(3) 0.038(4) 0.000 0.024(3) 0.000
C2 0.025(2) 0.033(3) 0.029(2) 0.0026(19) 0.014(2) -0.001(2)

loop_
_atom_type_symbol
_atom_type_description
_atom_type_scat_dispersion_real
_atom_type_scat_dispersion_imag
_atom_type_scat_source
C C 0.0033 0.0016 'International Tables Vol C Tables 4.2.6.8 and 6.1.1.4'
H H 0.0000 0.0000 'International Tables Vol C Tables 4.2.6.8 and 6.1.1.4'
O O 0.0106 0.0060 'International Tables Vol C Tables 4.2.6.8 and 6.1.1.4'
S S 0.1246 0.1234 'International Tables Vol C Tables 4.2.6.8 and 6.1.1.4'
Cs Cs -0.3680 2.1192 'International Tables Vol C Tables 4.2.6.8 and 6.1.1.4'

loop_
_geom_angle_atom_site_label_1
_geom_angle_atom_site_label_2
_geom_angle_atom_site_label_3
_geom_angle
_geom_angle_site_symmetry_1
_geom_angle_site_symmetry_3
_geom_angle_publ_flag
O2 Cs1 O2 77.61(16) 8_454 7_557 ?
O2 Cs1 O1 140.29(13) 8_454 . ?
O2 Cs1 O1 101.23(12) 7_557 . ?
O2 Cs1 O1 101.23(12) 8_454 2_556 ?
O2 Cs1 O1 140.29(13) 7_557 2_556 ?
O1 Cs1 O1 103.57(17) . 2_556 ?
O2 Cs1 O1 38.71(11) 8_454 8_454 ?
O2 Cs1 O1 116.31(11) 7_557 8_454 ?
O1 Cs1 O1 125.98(15) . 8_454 ?
O1 Cs1 O1 71.34(13) 2_556 8_454 ?
O2 Cs1 O1 116.31(11) 8_454 7_557 ?
O2 Cs1 O1 38.71(11) 7_557 7_557 ?
O1 Cs1 O1 71.34(13) . 7_557 ?
O1 Cs1 O1 125.98(15) 2_556 7_557 ?
O1 Cs1 O1 155.02(15) 8_454 7_557 ?
O2 Cs1 O1 97.90(11) 8_454 8_455 ?
O2 Cs1 O1 61.91(11) 7_557 8_455 ?
O1 Cs1 O1 116.80(13) . 8_455 ?
O1 Cs1 O1 79.27(13) 2_556 8_455 ?
O1 Cs1 O1 114.79(13) 8_454 8_455 ?
O1 Cs1 O1 59.22(14) 7_557 8_455 ?
O2 Cs1 O1 61.91(11) 8_454 7_556 ?
O2 Cs1 O1 97.90(11) 7_557 7_556 ?
O1 Cs1 O1 79.27(13) . 7_556 ?
O1 Cs1 O1 116.80(13) 2_556 7_556 ?
O1 Cs1 O1 59.22(14) 8_454 7_556 ?
O1 Cs1 O1 114.79(13) 7_557 7_556 ?
O1 Cs1 O1 155.30(14) 8_455 7_556 ?
O2 Cs1 C3 19.42(12) 8_454 8_454 ?
O2 Cs1 C3 97.01(12) 7_557 8_454 ?
O1 Cs1 C3 136.50(13) . 8_454 ?
O1 Cs1 C3 85.78(12) 2_556 8_454 ?
O1 Cs1 C3 19.30(12) 8_454 8_454 ?
O1 Cs1 C3 135.72(12) 7_557 8_454 ?
O1 Cs1 C3 106.66(11) 8_455 8_454 ?
O1 Cs1 C3 59.21(11) 7_556 8_454 ?
O2 Cs1 C3 97.01(12) 8_454 7_557 ?
O2 Cs1 C3 19.42(12) 7_557 7_557 ?
O1 Cs1 C3 85.78(12) . 7_557 ?
O1 Cs1 C3 136.50(13) 2_556 7_557 ?
O1 Cs1 C3 135.72(12) 8_454 7_557 ?
O1 Cs1 C3 19.30(12) 7_557 7_557 ?
O1 Cs1 C3 59.21(11) 8_455 7_557 ?
O1 Cs1 C3 106.66(11) 7_556 7_557 ?
C3 Cs1 C3 116.43(19) 8_454 7_557 ?
O2 Cs1 S1 120.78(9) 8_454 . ?
O2 Cs1 S1 145.82(9) 7_557 . ?
O1 Cs1 S1 45.55(8) . . ?
O1 Cs1 S1 68.74(10) 2_556 . ?
O1 Cs1 S1 86.81(8) 8_454 . ?
O1 Cs1 S1 115.30(8) 7_557 . ?
O1 Cs1 S1 133.13(7) 8_455 . ?
O1 Cs1 S1 71.57(7) 7_556 . ?
C3 Cs1 S1 104.21(10) 8_454 . ?
C3 Cs1 S1 131.27(9) 7_557 . ?
O2 Cs1 S1 145.82(9) 8_454 2_556 ?
O2 Cs1 S1 120.78(9) 7_557 2_556 ?
O1 Cs1 S1 68.74(10) . 2_556 ?
O1 Cs1 S1 45.55(8) 2_556 2_556 ?
O1 Cs1 S1 115.30(8) 8_454 2_556 ?
O1 Cs1 S1 86.81(8) 7_557 2_556 ?
O1 Cs1 S1 71.57(7) 8_455 2_556 ?
O1 Cs1 S1 133.13(7) 7_556 2_556 ?
C3 Cs1 S1 131.27(9) 8_454 2_556 ?
C3 Cs1 S1 104.21(10) 7_557 2_556 ?
S1 Cs1 S1 61.56(4) . 2_556 ?
C2 S1 C1 94.9(3) . . ?
C2 S1 Cs1 101.84(17) . . ?
C1 S1 Cs1 145.7(2) . . ?
C2 S1 Cs1 92.09(17) . 7_556 ?
C1 S1 Cs1 127.2(2) . 7_556 ?
Cs1 S1 Cs1 82.17(3) . 7_556 ?
C3 O1 Cs1 134.2(4) . . ?
C3 O1 Cs1 88.9(3) . 7_557 ?
Cs1 O1 Cs1 108.66(13) . 7_557 ?
C3 O1 Cs1 109.8(4) . 7_556 ?
Cs1 O1 Cs1 100.73(13) . 7_556 ?
Cs1 O1 Cs1 114.79(13) 7_557 7_556 ?
O1 C3 O2 124.6(5) . . ?
O1 C3 C2 117.6(5) . . ?
O2 C3 C2 117.8(5) . . ?
O1 C3 Cs1 71.8(3) . 7_557 ?
O2 C3 Cs1 52.9(3) . 7_557 ?
C2 C3 Cs1 169.9(4) . 7_557 ?
C3 O2 Cs1 107.7(3) . 7_557 ?
C3 O2 H2 113(6) . . ?
Cs1 O2 H2 139(7) 7_557 . ?
C1 C1 S1 122.4(2) 5_565 6_565 ?
C1 C1 S1 122.4(2) 5_565 . ?
S1 C1 S1 115.3(4) 6_565 . ?
C2 C2 C3 131.0(3) 6_565 . ?
C2 C2 S1 117.39(17) 6_565 . ?
C3 C2 S1 111.5(4) . . ?

loop_
_geom_bond_atom_site_label_1
_geom_bond_atom_site_label_2
_geom_bond_distance
_geom_bond_site_symmetry_2
_geom_bond_publ_flag
Cs1 O2 3.086(4) 8_454 ?
Cs1 O2 3.086(4) 7_557 ?
Cs1 O1 3.109(5) . ?
Cs1 O1 3.109(5) 2_556 ?
Cs1 O1 3.503(5) 8_454 ?
Cs1 O1 3.503(5) 7_557 ?
Cs1 O1 3.543(5) 8_455 ?
Cs1 O1 3.543(5) 7_556 ?
Cs1 C3 3.687(5) 8_454 ?
Cs1 C3 3.687(5) 7_557 ?
Cs1 S1 3.8381(16) . ?
Cs1 S1 3.8381(16) 2_556 ?
S1 C2 1.746(5) . ?
S1 C1 1.749(4) . ?
S1 Cs1 3.9672(16) 7_556 ?
O1 C3 1.219(7) . ?
O1 Cs1 3.503(5) 7_557 ?
O1 Cs1 3.543(5) 7_556 ?
C3 O2 1.287(7) . ?
C3 C2 1.511(7) . ?
C3 Cs1 3.687(5) 7_557 ?
O2 Cs1 3.086(4) 7_557 ?
O2 H2 0.90(2) . ?
C1 C1 1.366(15) 5_565 ?
C1 S1 1.749(4) 6_565 ?
C2 C2 1.349(10) 6_565 ?
